data_4026876
loop_
_publ_author_name
'Feng Wu'
'Li-Hui Wu'
'Xin Xiao'
'Yun-Qian Zhang'
'Sai-Feng Xue'
'Zhu Tao'
'Anthony I. Day'

_publ_section_title
;
 Locating the Cyclopentano Cousins of the Cucurbit[n]uril Family
;
_journal_name_full 'Journal of Organic Chemistry'
_journal_page_first 606
_journal_page_last 611
_journal_paper_doi 10.1021/jo2021778
_journal_volume 77
_journal_year 2012
_chemical_formula_sum 'C13 H18 N4 O6'
_chemical_formula_weight 326.311
_chemical_name_systematic
;
 ?
;
_space_group_IT_number 34
_symmetry_cell_setting orthorhombic
_symmetry_space_group_name_Hall 'P 2 -2n'
_symmetry_space_group_name_H-M 'P n n 2'
_atom_sites_solution_hydrogens geom
_atom_sites_solution_primary direct
_atom_sites_solution_secondary difmap
_audit_creation_method SHELXL-97
_cell_angle_alpha 90.00
_cell_angle_beta 90.00
_cell_angle_gamma 90.00
_cell_formula_units_Z 2
_cell_length_a 10.0897(8)
_cell_length_b 10.5987(9)
_cell_length_c 6.5148(5)
_cell_measurement_temperature 293(2)
_cell_volume 696.68(10)
_computing_structure_refinement 'SHELXL-97 (Sheldrick, 1997)'
_diffrn_ambient_temperature 293(2)
_diffrn_measured_fraction_theta_full 0.995
_diffrn_measured_fraction_theta_max 0.995
_diffrn_radiation_monochromator graphite
_diffrn_radiation_source 'fine-focus sealed tube'
_diffrn_radiation_type MoK\a
_diffrn_radiation_wavelength 0.71073
_diffrn_reflns_av_R_equivalents 0.0193
_diffrn_reflns_av_sigmaI/netI 0.0151
_diffrn_reflns_limit_h_max 12
_diffrn_reflns_limit_h_min -13
_diffrn_reflns_limit_k_max 13
_diffrn_reflns_limit_k_min -12
_diffrn_reflns_limit_l_max 8
_diffrn_reflns_limit_l_min -8
_diffrn_reflns_number 8883
_diffrn_reflns_theta_full 27.54
_diffrn_reflns_theta_max 27.54
_diffrn_reflns_theta_min 2.79
_exptl_absorpt_coefficient_mu 0.091
_exptl_crystal_density_diffrn 1.136
_exptl_crystal_F_000 248
_refine_diff_density_max 0.350
_refine_diff_density_min -0.190
_refine_diff_density_rms 0.061
_refine_ls_abs_structure_details 'Flack H D (1983), Acta Cryst. A39, 876-881'
_refine_ls_abs_structure_Flack 2.1(15)
_refine_ls_extinction_method none
_refine_ls_goodness_of_fit_ref 0.810
_refine_ls_hydrogen_treatment mixed
_refine_ls_matrix_type full
_refine_ls_number_parameters 109
_refine_ls_number_reflns 1590
_refine_ls_number_restraints 1
_refine_ls_restrained_S_all 0.810
_refine_ls_R_factor_all 0.0449
_refine_ls_R_factor_gt 0.0433
_refine_ls_shift/su_max 0.324
_refine_ls_shift/su_mean 0.058
_refine_ls_structure_factor_coef Fsqd
_refine_ls_weighting_details 'calc w=1/[\s^2^(Fo^2^)+(0.1284P)^2^+0.1493P] where P=(Fo^2^+2Fc^2^)/3'
_refine_ls_weighting_scheme calc
_refine_ls_wR_factor_gt 0.1289
_refine_ls_wR_factor_ref 0.1320
_reflns_number_gt 1505
_reflns_number_total 1590
_reflns_threshold_expression >2sigma(I)
_cod_data_source_file jo2021778_si_004.cif
_cod_data_source_block p
_cod_database_code 4026876

loop_
_symmetry_equiv_pos_as_xyz
'x, y, z'
'-x, -y, z'
'-x+1/2, y+1/2, z+1/2'
'x+1/2, -y+1/2, z+1/2'

loop_
_atom_site_label
_atom_site_type_symbol
_atom_site_fract_x
_atom_site_fract_y
_atom_site_fract_z
_atom_site_U_iso_or_equiv
_atom_site_adp_type
_atom_site_occupancy
_atom_site_symmetry_multiplicity
_atom_site_calc_flag
_atom_site_refinement_flags
C1 C 0.55714(18) 0.16901(16) 0.1645(3) 0.0347(4) Uani 1 1 d .
C2 C 0.3206(2) 0.22005(16) 0.1896(3) 0.0392(4) Uani 1 1 d .
H2A H 0.2586 0.2165 0.3033 0.047 Uiso 1 1 calc R
H2B H 0.3500 0.3068 0.1759 0.047 Uiso 1 1 calc R
C3 C 0.1440(2) 0.1037(2) 0.0296(4) 0.0521(5) Uani 1 1 d .
H3A H 0.0794 0.1239 -0.0757 0.062 Uiso 1 1 calc R
H3B H 0.1031 0.1199 0.1617 0.062 Uiso 1 1 calc R
C4 C 0.21831(18) -0.08355(18) 0.1974(4) 0.0435(5) Uani 1 1 d .
H4A H 0.1929 -0.1718 0.1931 0.052 Uiso 1 1 calc R
H4B H 0.1732 -0.0452 0.3131 0.052 Uiso 1 1 calc R
C5 C 0.42596(16) 0.02229(15) 0.3454(2) 0.0294(4) Uani 1 1 d .
C6 C 0.3853(2) 0.03264(18) 0.5719(3) 0.0451(5) Uani 1 1 d .
C7 C 0.5087(5) 0.0475(4) 0.6839(6) 0.0450(8) Uani 0.50 1 d P
N1 N 0.43280(15) 0.14237(13) 0.2368(2) 0.0334(3) Uani 1 1 d .
N2 N 0.35901(15) -0.07563(14) 0.2309(3) 0.0366(4) Uani 1 1 d .
O1 O 0.58748(15) 0.26208(13) 0.0640(3) 0.0495(4) Uani 1 1 d .
O2 O 0.25351(16) 0.18418(14) 0.0070(3) 0.0502(4) Uani 1 1 d .
O3 O 0.17493(16) -0.02490(13) 0.0165(3) 0.0502(4) Uani 1 1 d .

loop_
_atom_site_aniso_label
_atom_site_aniso_U_11
_atom_site_aniso_U_22
_atom_site_aniso_U_33
_atom_site_aniso_U_23
_atom_site_aniso_U_13
_atom_site_aniso_U_12
C1 0.0383(9) 0.0321(7) 0.0338(7) 0.0000(7) 0.0040(7) -0.0022(6)
C2 0.0394(9) 0.0348(8) 0.0432(9) 0.0035(7) 0.0031(8) 0.0088(7)
C3 0.0341(9) 0.0560(11) 0.0662(14) 0.0162(11) -0.0078(9) 0.0046(8)
C4 0.0292(9) 0.0449(10) 0.0565(11) 0.0100(9) -0.0021(7) -0.0052(7)
C5 0.0313(8) 0.0309(7) 0.0260(7) 0.0039(6) 0.0037(6) 0.0024(6)
C6 0.0524(11) 0.0516(10) 0.0313(10) 0.0025(8) 0.0126(8) 0.0092(9)
C7 0.056(2) 0.0494(17) 0.0293(16) -0.0071(14) 0.0016(16) -0.0053(18)
N1 0.0323(7) 0.0278(6) 0.0401(7) 0.0075(6) 0.0039(6) 0.0021(5)
N2 0.0273(7) 0.0359(7) 0.0466(8) 0.0024(6) -0.0028(6) -0.0040(6)
O1 0.0515(8) 0.0423(7) 0.0548(9) 0.0119(7) 0.0115(7) -0.0070(6)
O2 0.0470(8) 0.0571(9) 0.0466(8) 0.0144(7) -0.0056(7) -0.0036(7)
O3 0.0460(7) 0.0500(8) 0.0547(8) 0.0041(7) -0.0116(7) 0.0006(6)

loop_
_atom_type_symbol
_atom_type_description
_atom_type_scat_dispersion_real
_atom_type_scat_dispersion_imag
_atom_type_scat_source
C C 0.0033 0.0016 'International Tables Vol C Tables 4.2.6.8 and 6.1.1.4'
H H 0.0000 0.0000 'International Tables Vol C Tables 4.2.6.8 and 6.1.1.4'
N N 0.0061 0.0033 'International Tables Vol C Tables 4.2.6.8 and 6.1.1.4'
O O 0.0106 0.0060 'International Tables Vol C Tables 4.2.6.8 and 6.1.1.4'

loop_
_geom_angle_atom_site_label_1
_geom_angle_atom_site_label_2
_geom_angle_atom_site_label_3
_geom_angle
_geom_angle_site_symmetry_1
_geom_angle_site_symmetry_3
O1 C1 N1 125.44(17) . .
O1 C1 N2 126.60(17) . 2_655
N1 C1 N2 107.93(15) . 2_655
O2 C2 N1 113.73(16) . .
O2 C3 O3 114.17(18) . .
O3 C4 N2 114.17(17) . .
N2 C5 N1 113.49(14) . .
N2 C5 C6 114.99(15) . .
N1 C5 C6 114.62(14) . .
N2 C5 C5 103.24(14) . 2_655
N1 C5 C5 102.60(14) . 2_655
C6 C5 C5 106.03(10) . 2_655
C7 C6 C5 105.2(2) . .
C7 C6 C7 39.7(3) . 2_655
C5 C6 C7 103.3(2) . 2_655
C7 C7 C6 75.3(4) 2_655 .
C7 C7 C6 65.1(4) 2_655 2_655
C6 C7 C6 107.2(3) . 2_655
C1 N1 C2 122.10(15) . .
C1 N1 C5 112.97(13) . .
C2 N1 C5 124.62(15) . .
C1 N2 C5 113.10(14) 2_655 .
C1 N2 C4 121.24(16) 2_655 .
C5 N2 C4 125.53(16) . .
C3 O2 C2 116.73(18) . .
C4 O3 C3 116.71(19) . .

loop_
_geom_bond_atom_site_label_1
_geom_bond_atom_site_label_2
_geom_bond_distance
_geom_bond_site_symmetry_2
C1 O1 1.223(2) .
C1 N1 1.369(2) .
C1 N2 1.372(2) 2_655
C2 O2 1.420(3) .
C2 N1 1.433(2) .
C3 O2 1.404(3) .
C3 O3 1.401(3) .
C4 O3 1.402(3) .
C4 N2 1.439(2) .
C5 N2 1.446(2) .
C5 N1 1.458(2) .
C5 C6 1.535(2) .
C5 C5 1.567(3) 2_655
C6 C7 1.452(5) .
C6 C7 1.548(5) 2_655
C7 C7 1.022(8) 2_655
C7 C6 1.548(5) 2_655
N2 C1 1.372(2) 2_655
